data_7052094
loop_
_publ_author_name
'Green, Shaun P.'
'Jones, Cameron'
'Stasch, Andreas'
'Rose, Richard P.'

_publ_section_title
;
 ?GaI?: A new reagent for chemo- and diastereoselective C?C bond
 forming reactions
;
_journal_issue 1
_journal_name_full 'New Journal of Chemistry'
_journal_page_first 127
_journal_paper_doi 10.1039/b613669a
_journal_volume 31
_journal_year 2007
_chemical_formula_sum 'C28 H20 Ga3 I5 O4'
_chemical_formula_weight 1264.10
_chemical_name_systematic
;
?
;
_space_group_IT_number 14
_symmetry_cell_setting monoclinic
_symmetry_space_group_name_Hall '-P 2yn'
_symmetry_space_group_name_H-M 'P 1 21/n 1'
_atom_sites_solution_hydrogens geom
_atom_sites_solution_primary direct
_atom_sites_solution_secondary difmap
_audit_creation_method SHELXL-97
_cell_angle_alpha 90.00
_cell_angle_beta 95.84(3)
_cell_angle_gamma 90.00
_cell_formula_units_Z 4
_cell_length_a 9.0898(18)
_cell_length_b 19.066(4)
_cell_length_c 20.516(4)
_cell_measurement_temperature 150(2)
_cell_volume 3537.1(12)
_computing_structure_refinement 'SHELXL-97 (Sheldrick, 1997)'
_computing_structure_solution 'SHELXS-97 (Sheldrick, 1990)'
_diffrn_ambient_temperature 150(2)
_diffrn_measured_fraction_theta_full 0.997
_diffrn_measured_fraction_theta_max 0.997
_diffrn_measurement_device_type 'Nonius Kappa CCD'
_diffrn_radiation_monochromator graphite
_diffrn_radiation_source 'fine-focus sealed tube'
_diffrn_radiation_type MoK\a
_diffrn_radiation_wavelength 0.71073
_diffrn_reflns_av_R_equivalents 0.0420
_diffrn_reflns_av_sigmaI/netI 0.0569
_diffrn_reflns_limit_h_max 11
_diffrn_reflns_limit_h_min -11
_diffrn_reflns_limit_k_max 24
_diffrn_reflns_limit_k_min -24
_diffrn_reflns_limit_l_max 26
_diffrn_reflns_limit_l_min -26
_diffrn_reflns_number 15044
_diffrn_reflns_theta_full 27.00
_diffrn_reflns_theta_max 27.00
_diffrn_reflns_theta_min 3.05
_exptl_absorpt_coefficient_mu 6.663
_exptl_absorpt_correction_T_max 0.776
_exptl_absorpt_correction_T_min 0.538
_exptl_absorpt_correction_type multi-scan
_exptl_absorpt_process_details 'Sortav (Blessing, 1995)'
_exptl_crystal_colour colourless
_exptl_crystal_density_diffrn 2.374
_exptl_crystal_density_method 'not measured'
_exptl_crystal_description plate
_exptl_crystal_F_000 2312
_exptl_crystal_size_max 0.30
_exptl_crystal_size_mid 0.10
_exptl_crystal_size_min 0.04
_refine_diff_density_max 1.152
_refine_diff_density_min -1.165
_refine_diff_density_rms 0.169
_refine_ls_extinction_method none
_refine_ls_goodness_of_fit_ref 1.049
_refine_ls_hydrogen_treatment constr
_refine_ls_matrix_type full
_refine_ls_number_parameters 361
_refine_ls_number_reflns 7690
_refine_ls_number_restraints 0
_refine_ls_restrained_S_all 1.049
_refine_ls_R_factor_all 0.0607
_refine_ls_R_factor_gt 0.0399
_refine_ls_shift/su_max 0.000
_refine_ls_shift/su_mean 0.000
_refine_ls_structure_factor_coef Fsqd
_refine_ls_weighting_details 'calc w=1/[\s^2^(Fo^2^)+(0.0394P)^2^+3.1850P] where P=(Fo^2^+2Fc^2^)/3'
_refine_ls_weighting_scheme calc
_refine_ls_wR_factor_gt 0.0878
_refine_ls_wR_factor_ref 0.0955
_reflns_number_gt 5803
_reflns_number_total 7690
_reflns_threshold_expression >2sigma(I)
_cod_data_source_file b613669a.txt
_cod_data_source_block compound13
_cod_original_sg_symbol_H-M P2(1)/n
_cod_database_code 7052094

loop_
_symmetry_equiv_pos_as_xyz
'x, y, z'
'-x+1/2, y+1/2, -z+1/2'
'-x, -y, -z'
'x-1/2, -y-1/2, z-1/2'

loop_
_atom_site_label
_atom_site_type_symbol
_atom_site_fract_x
_atom_site_fract_y
_atom_site_fract_z
_atom_site_U_iso_or_equiv
_atom_site_adp_type
_atom_site_occupancy
_atom_site_symmetry_multiplicity
_atom_site_calc_flag
_atom_site_refinement_flags
_atom_site_disorder_assembly
_atom_site_disorder_group
I1 I 0.43065(5) 0.15638(2) 0.14667(2) 0.03841(12) Uani 1 1 d . . .
Ga1 Ga 0.19876(7) 0.21314(3) 0.10473(3) 0.02126(14) Uani 1 1 d . . .
O1 O 0.2241(4) 0.27717(18) 0.03043(16) 0.0232(8) Uani 1 1 d . . .
C1 C 0.2365(6) 0.3475(3) 0.0509(2) 0.0210(11) Uani 1 1 d . . .
I2 I 0.11870(6) 0.27428(3) 0.31601(2) 0.04762(14) Uani 1 1 d . . .
Ga2 Ga 0.01165(7) 0.27641(3) 0.20087(3) 0.02320(14) Uani 1 1 d . . .
O2 O 0.1636(4) 0.30138(19) 0.14717(17) 0.0244(8) Uani 1 1 d . . .
C2 C 0.2058(6) 0.3606(3) 0.1128(3) 0.0227(12) Uani 1 1 d . . .
I3 I -0.23600(5) 0.32639(2) 0.16886(2) 0.03694(12) Uani 1 1 d . . .
Ga3 Ga 0.06439(7) 0.24498(3) -0.03155(3) 0.02398(15) Uani 1 1 d . . .
O3 O 0.0630(4) 0.17373(19) 0.03592(16) 0.0224(8) Uani 1 1 d . . .
C3 C 0.2928(6) 0.3951(3) 0.0029(2) 0.0246(12) Uani 1 1 d . . .
I4 I 0.15265(6) 0.20257(3) -0.13402(2) 0.04796(14) Uani 1 1 d . . .
O4 O 0.0392(4) 0.18607(18) 0.16002(16) 0.0207(8) Uani 1 1 d . . .
C4 C 0.2397(8) 0.4630(3) -0.0077(3) 0.0352(15) Uani 1 1 d . . .
H4 H 0.1633 0.4802 0.0163 0.042 Uiso 1 1 calc R . .
I5 I -0.15016(5) 0.32424(2) -0.03075(2) 0.04216(13) Uani 1 1 d . . .
C5 C 0.2981(9) 0.5055(3) -0.0533(3) 0.0451(19) Uani 1 1 d . . .
H5 H 0.2620 0.5519 -0.0600 0.054 Uiso 1 1 calc R . .
C6 C 0.4074(8) 0.4813(4) -0.0887(3) 0.0398(16) Uani 1 1 d . . .
H6 H 0.4463 0.5110 -0.1200 0.048 Uiso 1 1 calc R . .
C7 C 0.4613(7) 0.4141(4) -0.0792(3) 0.0402(16) Uani 1 1 d . . .
H7 H 0.5376 0.3976 -0.1037 0.048 Uiso 1 1 calc R . .
C8 C 0.4044(7) 0.3709(3) -0.0341(3) 0.0351(15) Uani 1 1 d . . .
H8 H 0.4408 0.3244 -0.0280 0.042 Uiso 1 1 calc R . .
C9 C 0.2325(6) 0.4246(3) 0.1531(3) 0.0238(12) Uani 1 1 d . . .
C10 C 0.1410(7) 0.4828(3) 0.1452(3) 0.0342(15) Uani 1 1 d . . .
H10 H 0.0571 0.4826 0.1136 0.041 Uiso 1 1 calc R . .
C11 C 0.1743(9) 0.5420(3) 0.1846(3) 0.0447(19) Uani 1 1 d . . .
H11 H 0.1106 0.5816 0.1809 0.054 Uiso 1 1 calc R . .
C12 C 0.2985(9) 0.5428(4) 0.2285(3) 0.0473(19) Uani 1 1 d . . .
H12 H 0.3232 0.5840 0.2533 0.057 Uiso 1 1 calc R . .
C13 C 0.3880(8) 0.4843(4) 0.2370(3) 0.0496(19) Uani 1 1 d . . .
H13 H 0.4724 0.4848 0.2684 0.060 Uiso 1 1 calc R . .
C14 C 0.3545(7) 0.4250(4) 0.1999(3) 0.0389(16) Uani 1 1 d . . .
H14 H 0.4149 0.3844 0.2063 0.047 Uiso 1 1 calc R . .
C15 C -0.0599(6) 0.1401(3) 0.0591(3) 0.0241(12) Uani 1 1 d . . .
C16 C -0.0671(6) 0.1432(3) 0.1251(3) 0.0227(12) Uani 1 1 d . . .
C17 C -0.1597(6) 0.1056(3) 0.0083(2) 0.0248(12) Uani 1 1 d . . .
C18 C -0.1014(7) 0.0658(3) -0.0403(3) 0.0324(14) Uani 1 1 d . . .
H18 H 0.0027 0.0618 -0.0408 0.039 Uiso 1 1 calc R . .
C19 C -0.1960(9) 0.0324(4) -0.0876(3) 0.0447(17) Uani 1 1 d . . .
H19 H -0.1564 0.0043 -0.1198 0.054 Uiso 1 1 calc R . .
C20 C -0.3449(9) 0.0395(4) -0.0886(3) 0.0486(19) Uani 1 1 d . . .
H20 H -0.4085 0.0164 -0.1214 0.058 Uiso 1 1 calc R . .
C21 C -0.4051(8) 0.0808(4) -0.0414(3) 0.0466(18) Uani 1 1 d . . .
H21 H -0.5092 0.0858 -0.0422 0.056 Uiso 1 1 calc R . .
C22 C -0.3116(7) 0.1141(3) 0.0064(3) 0.0343(14) Uani 1 1 d . . .
H22 H -0.3517 0.1429 0.0380 0.041 Uiso 1 1 calc R . .
C23 C -0.1590(6) 0.1009(3) 0.1647(2) 0.0208(11) Uani 1 1 d . . .
C24 C -0.2095(6) 0.0344(3) 0.1440(3) 0.0255(12) Uani 1 1 d . . .
H24 H -0.1875 0.0172 0.1027 0.031 Uiso 1 1 calc R . .
C25 C -0.2910(7) -0.0069(3) 0.1826(3) 0.0326(14) Uani 1 1 d . . .
H25 H -0.3244 -0.0519 0.1677 0.039 Uiso 1 1 calc R . .
C26 C -0.3238(7) 0.0176(3) 0.2435(3) 0.0337(14) Uani 1 1 d . . .
H26 H -0.3799 -0.0104 0.2701 0.040 Uiso 1 1 calc R . .
C27 C -0.2743(7) 0.0829(3) 0.2648(3) 0.0299(14) Uani 1 1 d . . .
H27 H -0.2973 0.1001 0.3061 0.036 Uiso 1 1 calc R . .
C28 C -0.1911(6) 0.1236(3) 0.2260(3) 0.0254(12) Uani 1 1 d . . .
H28 H -0.1553 0.1679 0.2418 0.030 Uiso 1 1 calc R . .

loop_
_atom_site_aniso_label
_atom_site_aniso_U_11
_atom_site_aniso_U_22
_atom_site_aniso_U_33
_atom_site_aniso_U_23
_atom_site_aniso_U_13
_atom_site_aniso_U_12
I1 0.0250(2) 0.0436(3) 0.0462(3) 0.0106(2) 0.00145(18) 0.00810(18)
Ga1 0.0218(3) 0.0191(3) 0.0229(3) 0.0009(2) 0.0021(2) 0.0000(2)
O1 0.030(2) 0.019(2) 0.0201(19) -0.0009(15) 0.0032(16) -0.0013(16)
C1 0.023(3) 0.019(3) 0.020(3) -0.001(2) -0.004(2) 0.001(2)
I2 0.0531(3) 0.0663(3) 0.0221(2) -0.0029(2) -0.00300(19) -0.0149(2)
Ga2 0.0275(4) 0.0224(3) 0.0200(3) -0.0014(2) 0.0039(2) -0.0016(3)
O2 0.029(2) 0.021(2) 0.024(2) -0.0035(16) 0.0074(16) -0.0013(17)
C2 0.023(3) 0.016(3) 0.030(3) -0.001(2) 0.004(2) -0.005(2)
I3 0.0356(3) 0.0343(2) 0.0418(2) 0.00851(18) 0.00775(19) 0.01054(18)
Ga3 0.0312(4) 0.0224(3) 0.0184(3) -0.0016(2) 0.0031(3) -0.0001(3)
O3 0.025(2) 0.023(2) 0.0194(18) 0.0015(16) 0.0023(15) -0.0035(16)
C3 0.030(3) 0.026(3) 0.017(3) -0.001(2) 0.000(2) -0.007(2)
I4 0.0667(4) 0.0502(3) 0.0304(2) -0.0130(2) 0.0215(2) -0.0064(2)
O4 0.022(2) 0.0172(19) 0.0226(19) -0.0015(15) 0.0030(15) -0.0018(16)
C4 0.057(4) 0.021(3) 0.029(3) 0.001(3) 0.009(3) 0.005(3)
I5 0.0429(3) 0.0424(3) 0.0388(2) -0.0056(2) -0.00760(19) 0.0170(2)
C5 0.087(6) 0.019(3) 0.030(3) 0.004(3) 0.010(4) -0.006(3)
C6 0.056(5) 0.039(4) 0.023(3) 0.011(3) -0.001(3) -0.018(3)
C7 0.029(4) 0.056(5) 0.036(4) 0.010(3) 0.004(3) 0.000(3)
C8 0.042(4) 0.029(3) 0.034(3) 0.009(3) 0.004(3) 0.001(3)
C9 0.024(3) 0.026(3) 0.023(3) -0.002(2) 0.005(2) -0.007(2)
C10 0.047(4) 0.028(3) 0.028(3) -0.004(3) 0.004(3) 0.004(3)
C11 0.080(6) 0.024(3) 0.034(4) -0.003(3) 0.026(4) 0.000(3)
C12 0.057(5) 0.048(4) 0.040(4) -0.020(3) 0.021(4) -0.025(4)
C13 0.040(4) 0.070(5) 0.038(4) -0.021(4) 0.004(3) -0.017(4)
C14 0.035(4) 0.049(4) 0.032(3) -0.012(3) 0.002(3) -0.005(3)
C15 0.022(3) 0.020(3) 0.031(3) -0.003(2) 0.000(2) 0.000(2)
C16 0.025(3) 0.017(3) 0.026(3) -0.002(2) -0.003(2) -0.001(2)
C17 0.031(3) 0.025(3) 0.018(3) 0.002(2) -0.001(2) 0.000(2)
C18 0.034(4) 0.033(3) 0.030(3) -0.008(3) -0.001(3) -0.004(3)
C19 0.058(5) 0.038(4) 0.036(4) -0.012(3) -0.007(3) 0.000(3)
C20 0.057(5) 0.047(4) 0.036(4) -0.001(3) -0.022(3) -0.015(4)
C21 0.029(4) 0.058(5) 0.049(4) 0.005(4) -0.010(3) -0.009(3)
C22 0.027(3) 0.038(4) 0.038(3) 0.001(3) 0.002(3) -0.007(3)
C23 0.015(3) 0.023(3) 0.024(3) 0.002(2) -0.002(2) 0.002(2)
C24 0.028(3) 0.021(3) 0.028(3) 0.003(2) 0.001(2) 0.006(2)
C25 0.037(4) 0.017(3) 0.043(4) 0.009(3) 0.000(3) 0.000(3)
C26 0.034(4) 0.030(3) 0.039(3) 0.011(3) 0.010(3) -0.003(3)
C27 0.031(4) 0.033(3) 0.026(3) 0.006(3) 0.006(3) 0.003(3)
C28 0.024(3) 0.027(3) 0.025(3) 0.008(2) 0.000(2) 0.000(2)

loop_
_atom_type_symbol
_atom_type_description
_atom_type_scat_dispersion_real
_atom_type_scat_dispersion_imag
_atom_type_scat_source
C C 0.0033 0.0016 'International Tables Vol C Tables 4.2.6.8 and 6.1.1.4'
H H 0.0000 0.0000 'International Tables Vol C Tables 4.2.6.8 and 6.1.1.4'
O O 0.0106 0.0060 'International Tables Vol C Tables 4.2.6.8 and 6.1.1.4'
Ga Ga 0.2307 1.6083 'International Tables Vol C Tables 4.2.6.8 and 6.1.1.4'
I I -0.4742 1.8119 'International Tables Vol C Tables 4.2.6.8 and 6.1.1.4'

loop_
_geom_angle_atom_site_label_1
_geom_angle_atom_site_label_2
_geom_angle_atom_site_label_3
_geom_angle
_geom_angle_site_symmetry_1
_geom_angle_site_symmetry_3
_geom_angle_publ_flag
O3 Ga1 O2 123.00(16) . . ?
O3 Ga1 O1 78.07(15) . . ?
O2 Ga1 O1 81.27(15) . . ?
O3 Ga1 O4 82.40(14) . . ?
O2 Ga1 O4 78.84(14) . . ?
O1 Ga1 O4 137.98(15) . . ?
O3 Ga1 I1 123.29(11) . . ?
O2 Ga1 I1 113.71(12) . . ?
O1 Ga1 I1 112.27(11) . . ?
O4 Ga1 I1 109.59(11) . . ?
C1 O1 Ga3 122.2(3) . . ?
C1 O1 Ga1 111.6(3) . . ?
Ga3 O1 Ga1 99.90(16) . . ?
C2 C1 O1 116.1(4) . . ?
C2 C1 C3 129.5(5) . . ?
O1 C1 C3 114.3(4) . . ?
O2 Ga2 O4 80.78(15) . . ?
O2 Ga2 I2 108.59(12) . . ?
O4 Ga2 I2 110.09(11) . . ?
O2 Ga2 I3 116.27(12) . . ?
O4 Ga2 I3 112.41(11) . . ?
I2 Ga2 I3 121.45(4) . . ?
C2 O2 Ga2 137.7(3) . . ?
C2 O2 Ga1 114.0(3) . . ?
Ga2 O2 Ga1 101.82(17) . . ?
C1 C2 O2 114.6(4) . . ?
C1 C2 C9 129.7(5) . . ?
O2 C2 C9 114.8(4) . . ?
O1 Ga3 O3 79.15(15) . . ?
O1 Ga3 I4 112.23(11) . . ?
O3 Ga3 I4 113.93(11) . . ?
O1 Ga3 I5 110.05(11) . . ?
O3 Ga3 I5 111.18(11) . . ?
I4 Ga3 I5 122.21(4) . . ?
C15 O3 Ga1 113.5(3) . . ?
C15 O3 Ga3 128.4(3) . . ?
Ga1 O3 Ga3 101.48(17) . . ?
C4 C3 C8 118.6(5) . . ?
C4 C3 C1 122.7(5) . . ?
C8 C3 C1 118.6(5) . . ?
C16 O4 Ga2 128.6(3) . . ?
C16 O4 Ga1 111.2(3) . . ?
Ga2 O4 Ga1 98.57(15) . . ?
C5 C4 C3 120.0(6) . . ?
C6 C5 C4 120.8(6) . . ?
C5 C6 C7 120.3(6) . . ?
C8 C7 C6 119.9(6) . . ?
C7 C8 C3 120.5(6) . . ?
C10 C9 C14 120.2(6) . . ?
C10 C9 C2 122.2(5) . . ?
C14 C9 C2 117.6(5) . . ?
C9 C10 C11 119.0(6) . . ?
C12 C11 C10 120.2(7) . . ?
C11 C12 C13 120.5(6) . . ?
C14 C13 C12 119.9(7) . . ?
C13 C14 C9 120.1(7) . . ?
C16 C15 O3 115.7(5) . . ?
C16 C15 C17 129.6(5) . . ?
O3 C15 C17 114.7(4) . . ?
C15 C16 O4 115.6(5) . . ?
C15 C16 C23 127.9(5) . . ?
O4 C16 C23 116.0(4) . . ?
C22 C17 C18 119.4(5) . . ?
C22 C17 C15 120.7(5) . . ?
C18 C17 C15 119.9(5) . . ?
C19 C18 C17 119.7(6) . . ?
C20 C19 C18 120.7(6) . . ?
C19 C20 C21 120.3(6) . . ?
C22 C21 C20 119.5(7) . . ?
C21 C22 C17 120.3(6) . . ?
C28 C23 C24 117.6(5) . . ?
C28 C23 C16 121.0(5) . . ?
C24 C23 C16 121.2(5) . . ?
C25 C24 C23 121.4(5) . . ?
C24 C25 C26 119.8(5) . . ?
C27 C26 C25 119.7(5) . . ?
C26 C27 C28 120.1(5) . . ?
C27 C28 C23 121.5(5) . . ?

loop_
_geom_bond_atom_site_label_1
_geom_bond_atom_site_label_2
_geom_bond_distance
_geom_bond_site_symmetry_2
_geom_bond_publ_flag
I1 Ga1 2.4465(9) . ?
Ga1 O3 1.930(4) . ?
Ga1 O2 1.936(4) . ?
Ga1 O1 1.984(3) . ?
Ga1 O4 1.998(3) . ?
O1 C1 1.406(6) . ?
O1 Ga3 1.930(4) . ?
C1 C2 1.350(7) . ?
C1 C3 1.470(7) . ?
I2 Ga2 2.4618(10) . ?
Ga2 O2 1.913(4) . ?
Ga2 O4 1.943(3) . ?
Ga2 I3 2.4710(9) . ?
O2 C2 1.405(6) . ?
C2 C9 1.480(7) . ?
Ga3 O3 1.940(3) . ?
Ga3 I4 2.4617(8) . ?
Ga3 I5 2.4686(8) . ?
O3 C15 1.412(6) . ?
C3 C4 1.391(8) . ?
C3 C8 1.405(8) . ?
O4 C16 1.406(6) . ?
C4 C5 1.382(8) . ?
C5 C6 1.369(9) . ?
C6 C7 1.380(9) . ?
C7 C8 1.377(8) . ?
C9 C10 1.386(8) . ?
C9 C14 1.392(8) . ?
C10 C11 1.402(8) . ?
C11 C12 1.370(10) . ?
C12 C13 1.382(10) . ?
C13 C14 1.379(9) . ?
C15 C16 1.363(7) . ?
C15 C17 1.466(8) . ?
C16 C23 1.465(7) . ?
C17 C22 1.387(8) . ?
C17 C18 1.400(8) . ?
C18 C19 1.385(8) . ?
C19 C20 1.358(10) . ?
C20 C21 1.401(10) . ?
C21 C22 1.385(9) . ?
C23 C28 1.390(7) . ?
C23 C24 1.399(8) . ?
C24 C25 1.383(8) . ?
C25 C26 1.394(8) . ?
C26 C27 1.379(8) . ?
C27 C28 1.389(7) . ?
